data_1524838
loop_
_publ_author_name
'Makovicky, E.'
'Johan, Z.'
'Karup-Moller, S.'

_publ_section_title
;
 New data on Bukovite, Thalcusite, Chalcothallite and Rohaite
;
_journal_name_full
;
Neues Jahrbuch fuer Mineralogie. Abhandlungen (Band-Nr) (1950-)
;
_journal_page_first 122
_journal_page_last 146
_journal_volume 138
_journal_year 1980
_chemical_formula_sum 'Cu6.35 K0.215 S4 Sb Tl1.785'
_chemical_name_systematic 'Tl1.785 K.215 Cu6.35 Sb S4'
_space_group_IT_number 139
_symmetry_space_group_name_Hall '-I 4 2'
_symmetry_space_group_name_H-M 'I 4/m m m'
_cell_angle_alpha 90
_cell_angle_beta 90
_cell_angle_gamma 90
_cell_formula_units_Z 2
_cell_length_a 3.827
_cell_length_b 3.827
_cell_length_c 34.28
_cell_volume 502.062
_citation_journal_id_ASTM NJMIAK
_cod_data_source_file Makovicky_NJMIAK_1980_348.cif
_cod_data_source_block Cu6.35K0.215S4Sb1Tl1.785
_cod_original_cell_volume 502.0624
_cod_original_formula_sum 'Cu6.35 K0.215 S4 Sb1 Tl1.785'
_cod_database_code 1524838

loop_
_symmetry_equiv_pos_as_xyz
x,y,z
-y,x,z
-x,-y,z
y,-x,z
x,-y,-z
y,x,-z
-x,y,-z
-y,-x,-z
-x,-y,-z
y,-x,-z
x,y,-z
-y,x,-z
-x,y,z
-y,-x,z
x,-y,z
y,x,z
x+1/2,y+1/2,z+1/2
-y+1/2,x+1/2,z+1/2
-x+1/2,-y+1/2,z+1/2
y+1/2,-x+1/2,z+1/2
x+1/2,-y+1/2,-z+1/2
y+1/2,x+1/2,-z+1/2
-x+1/2,y+1/2,-z+1/2
-y+1/2,-x+1/2,-z+1/2
-x+1/2,-y+1/2,-z+1/2
y+1/2,-x+1/2,-z+1/2
x+1/2,y+1/2,-z+1/2
-y+1/2,x+1/2,-z+1/2
-x+1/2,y+1/2,z+1/2
-y+1/2,-x+1/2,z+1/2
x+1/2,-y+1/2,z+1/2
y+1/2,x+1/2,z+1/2

loop_
_atom_site_label
_atom_site_type_symbol
_atom_site_fract_x
_atom_site_fract_y
_atom_site_fract_z
_atom_site_occupancy
_atom_site_U_iso_or_equiv
Cu2 Cu+1 0 0.5 0.25 1 0.0
Tl1 Tl+1 0 0 0.1483 0.8925 0.0
Sb1 Sb-3 0 0 0 1 0.0
S2 S-2 0.5 0.5 0.214 1 0.0
Cu1 Cu+1 0 0.5 0.057 1 0.0
Cu3 Cu+1 0.5 0.5 0 0.35 0.0
S1 S-2 0.5 0.5 0.093 1 0.0
K1 K+1 0 0 0.1483 0.1075 0.0
